data_7233308
loop_
_publ_author_name
'Du, Yujing'
'Zhong, Li'
'Hu, Yue'
'Li, Qipeng'
'Qian, Jinjie'

_publ_section_title
;
 Doubly interpenetrated indium-tricarboxylate frameworks mediated by small
 molecules with enhanced porosity
;
_journal_issue 34
_journal_name_full CrystEngComm
_journal_page_first 5045
_journal_paper_doi 10.1039/C9CE01076A
_journal_volume 21
_journal_year 2019
_chemical_formula_sum 'C28 H15 In O8'
_chemical_formula_weight 594.22
_space_group_IT_number 12
_space_group_name_Hall '-I 2y'
_space_group_name_H-M_alt 'I 1 2/m 1'
_symmetry_cell_setting monoclinic
_symmetry_space_group_name_Hall '-I 2y'
_symmetry_space_group_name_H-M 'I 1 2/m 1'
_atom_sites_solution_hydrogens geom
_atom_sites_solution_primary direct
_atom_sites_solution_secondary difmap
_audit_creation_method SHELXL-97
_audit_update_record
;
2018-12-19 deposited with the CCDC.    2019-07-31 downloaded from the CCDC.
;
_cell_angle_alpha 90.00
_cell_angle_beta 91.1550(10)
_cell_angle_gamma 90.00
_cell_formula_units_Z 8
_cell_length_a 17.5673(3)
_cell_length_b 25.7031(5)
_cell_length_c 24.4991(4)
_cell_measurement_reflns_used 14458
_cell_measurement_temperature 173(2)
_cell_measurement_theta_max 73.4350
_cell_measurement_theta_min 4.5930
_cell_volume 11059.9(3)
_computing_structure_refinement 'SHELXL-97 (Sheldrick, 1997)'
_computing_structure_solution 'SHELXS-97 (Sheldrick, 1990)'
_diffrn_ambient_temperature 173(2)
_diffrn_measured_fraction_theta_full 0.997
_diffrn_measured_fraction_theta_max 0.997
_diffrn_measurement_device_type 'SuperNova, Dual, Cu at zero, Atlas'
_diffrn_radiation_monochromator graphite
_diffrn_radiation_source 'fine-focus sealed tube'
_diffrn_radiation_type CuK\a
_diffrn_radiation_wavelength 1.54184
_diffrn_reflns_av_R_equivalents 0.0381
_diffrn_reflns_av_sigmaI/netI 0.0330
_diffrn_reflns_limit_h_max 17
_diffrn_reflns_limit_h_min -20
_diffrn_reflns_limit_k_max 30
_diffrn_reflns_limit_k_min -30
_diffrn_reflns_limit_l_max 28
_diffrn_reflns_limit_l_min -28
_diffrn_reflns_number 28789
_diffrn_reflns_theta_full 65.00
_diffrn_reflns_theta_max 65.00
_diffrn_reflns_theta_min 3.05
_exptl_absorpt_coefficient_mu 3.614
_exptl_absorpt_correction_T_max 0.8689
_exptl_absorpt_correction_T_min 0.8400
_exptl_absorpt_correction_type multi-scan
_exptl_absorpt_process_details
;
CrysAlisPro, Agilent Technologies,
Version 1.171.37.31 (release 14-01-2014 CrysAlis171 .NET)
(compiled Jan 14 2014,18:38:05)
Empirical absorption correction using spherical harmonics,
 implemented in SCALE3 ABSPACK scaling algorithm.
;
_exptl_crystal_colour colorless
_exptl_crystal_density_diffrn 0.714
_exptl_crystal_density_method 'not measured'
_exptl_crystal_description bulk
_exptl_crystal_F_000 2368
_exptl_crystal_size_max 0.05
_exptl_crystal_size_mid 0.04
_exptl_crystal_size_min 0.04
_platon_squeeze_details
;
;
_refine_diff_density_max 2.813
_refine_diff_density_min -0.778
_refine_diff_density_rms 0.109
_refine_ls_extinction_method none
_refine_ls_goodness_of_fit_ref 1.006
_refine_ls_hydrogen_treatment mixed
_refine_ls_matrix_type full
_refine_ls_number_parameters 337
_refine_ls_number_reflns 9631
_refine_ls_number_restraints 0
_refine_ls_restrained_S_all 1.006
_refine_ls_R_factor_all 0.0681
_refine_ls_R_factor_gt 0.0641
_refine_ls_shift/su_max 0.001
_refine_ls_shift/su_mean 0.000
_refine_ls_structure_factor_coef Fsqd
_refine_ls_weighting_details 'calc w=1/[\s^2^(Fo^2^)+(0.1542P)^2^+0.0000P] where P=(Fo^2^+2Fc^2^)/3'
_refine_ls_weighting_scheme calc
_refine_ls_wR_factor_gt 0.1810
_refine_ls_wR_factor_ref 0.1874
_reflns_number_gt 8060
_reflns_number_total 9631
_reflns_threshold_expression >2sigma(I)
_cod_data_source_file c9ce01076a2.cif
_cod_data_source_block In-BTB-Ox-DEF
_cod_depositor_comments 'Adding full bibliography for 7233307--7233310.cif.'
_cod_original_sg_symbol_H-M I2/m
_cod_database_code 7233308

loop_
_symmetry_equiv_pos_as_xyz
'x, y, z'
'-x, y, -z'
'x+1/2, y+1/2, z+1/2'
'-x+1/2, y+1/2, -z+1/2'
'-x, -y, -z'
'x, -y, z'
'-x+1/2, -y+1/2, -z+1/2'
'x+1/2, -y+1/2, z+1/2'

loop_
_atom_site_label
_atom_site_type_symbol
_atom_site_fract_x
_atom_site_fract_y
_atom_site_fract_z
_atom_site_U_iso_or_equiv
_atom_site_adp_type
_atom_site_occupancy
_atom_site_symmetry_multiplicity
_atom_site_calc_flag
_atom_site_refinement_flags
In1 In 0.246381(11) 0.388794(9) 0.126456(8) 0.04393(14) Uani 1 1 d .
O3 O 1.11289(17) 0.40086(16) 0.12383(12) 0.0743(9) Uani 1 1 d .
O2 O 0.38069(16) 0.41802(14) 0.13501(14) 0.0716(8) Uani 1 1 d .
O4 O 1.16913(13) 0.35463(11) 0.18832(11) 0.0554(6) Uani 1 1 d .
O1 O 0.33403(14) 0.34910(12) 0.17379(12) 0.0646(7) Uani 1 1 d .
O8 O 0.23842(14) 0.45738(10) 0.07322(9) 0.0472(5) Uani 1 1 d .
O7 O 0.24210(13) 0.45668(10) 0.18308(9) 0.0475(5) Uani 1 1 d .
C26 C 1.1092(2) 0.37277(17) 0.16650(14) 0.0518(8) Uani 1 1 d .
C25 C 0.3897(2) 0.37933(19) 0.16444(18) 0.0597(10) Uani 1 1 d .
C7 C 0.6073(2) 0.34044(19) 0.23507(18) 0.0650(11) Uani 1 1 d .
O6 O 0.7083(3) 0.1796(3) 0.57401(17) 0.126(2) Uani 1 1 d .
C16 C 1.0347(2) 0.36130(15) 0.19002(14) 0.0512(8) Uani 1 1 d .
C29 C 0.2404(2) 0.5000 0.09649(17) 0.0417(10) Uani 1 2 d S
C10 C 0.4661(2) 0.36451(19) 0.18777(17) 0.0622(10) Uani 1 1 d .
C13 C 0.8940(2) 0.33811(17) 0.23696(15) 0.0551(9) Uani 1 1 d .
C6 C 0.6827(2) 0.2998(2) 0.31109(19) 0.0750(13) Uani 1 1 d .
H6 H 0.6360 0.2916 0.3280 0.090 Uiso 1 1 calc R
C4 C 0.8195(2) 0.29710(19) 0.31074(17) 0.0670(12) Uani 1 1 d .
H4 H 0.8663 0.2856 0.3267 0.080 Uiso 1 1 calc R
O5 O 0.8057(4) 0.1383(2) 0.54765(16) 0.1133(16) Uani 1 1 d .
C28 C 0.2423(2) 0.5000 0.16036(17) 0.0405(10) Uani 1 2 d S
C1 C 0.6814(2) 0.32658(19) 0.26152(17) 0.0647(11) Uani 1 1 d .
C17 C 1.0301(2) 0.3515(2) 0.24585(17) 0.0708(12) Uani 1 1 d .
H17 H 1.0753 0.3514 0.2679 0.085 Uiso 1 1 calc R
C2 C 0.7507(2) 0.33956(18) 0.23781(17) 0.0607(10) Uani 1 1 d .
H2 H 0.7504 0.3581 0.2042 0.073 Uiso 1 1 calc R
C3 C 0.8205(2) 0.32593(19) 0.26232(17) 0.0629(10) Uani 1 1 d .
C19 C 0.7514(2) 0.2554(2) 0.38821(19) 0.0784(15) Uani 1 1 d .
C18 C 0.9598(2) 0.3417(2) 0.26997(19) 0.0753(14) Uani 1 1 d .
H18 H 0.9568 0.3376 0.3084 0.090 Uiso 1 1 calc R
C11 C 0.5281(3) 0.3978(2) 0.1826(2) 0.0738(13) Uani 1 1 d .
H11 H 0.5223 0.4292 0.1625 0.089 Uiso 1 1 calc R
C5 C 0.7509(2) 0.2848(2) 0.33625(18) 0.0731(13) Uani 1 1 d .
C12 C 0.5974(3) 0.3860(2) 0.2062(2) 0.0770(15) Uani 1 1 d .
H12 H 0.6389 0.4093 0.2025 0.092 Uiso 1 1 calc R
C14 C 0.8997(2) 0.3455(3) 0.18182(19) 0.0854(17) Uani 1 1 d .
H14 H 0.8552 0.3433 0.1592 0.102 Uiso 1 1 calc R
C15 C 0.9692(2) 0.3560(2) 0.15846(18) 0.0777(14) Uani 1 1 d .
H15 H 0.9718 0.3597 0.1200 0.093 Uiso 1 1 calc R
C9 C 0.4763(2) 0.3189(2) 0.2155(2) 0.0763(13) Uani 1 1 d .
H9 H 0.4347 0.2956 0.2192 0.092 Uiso 1 1 calc R
C22 C 0.7530(3) 0.2016(2) 0.48725(19) 0.0830(15) Uani 1 1 d .
C27 C 0.7562(3) 0.1707(3) 0.5390(2) 0.0836(15) Uani 1 1 d .
C8 C 0.5467(2) 0.3064(2) 0.2385(2) 0.0826(15) Uani 1 1 d .
H8 H 0.5533 0.2740 0.2567 0.099 Uiso 1 1 calc R
C21 C 0.8079(3) 0.1898(3) 0.4477(2) 0.0929(17) Uani 1 1 d .
H21 H 0.8459 0.1643 0.4550 0.111 Uiso 1 1 calc R
C20 C 0.8057(3) 0.2160(3) 0.3975(2) 0.0878(16) Uani 1 1 d .
H20 H 0.8408 0.2073 0.3700 0.105 Uiso 1 1 calc R
C23 C 0.7012(3) 0.2385(3) 0.4764(2) 0.112(2) Uani 1 1 d .
H23 H 0.6640 0.2456 0.5030 0.134 Uiso 1 1 calc R
C24 C 0.6993(3) 0.2665(4) 0.4285(2) 0.115(3) Uani 1 1 d .
H24 H 0.6627 0.2932 0.4231 0.138 Uiso 1 1 calc R

loop_
_atom_site_aniso_label
_atom_site_aniso_U_11
_atom_site_aniso_U_22
_atom_site_aniso_U_33
_atom_site_aniso_U_23
_atom_site_aniso_U_13
_atom_site_aniso_U_12
In1 0.02848(19) 0.0544(2) 0.0489(2) 0.00193(8) 0.00234(11) 0.00098(7)
O3 0.0287(14) 0.142(3) 0.0519(15) 0.0211(16) 0.0024(11) -0.0056(15)
O2 0.0344(14) 0.097(2) 0.0831(19) 0.0200(18) -0.0054(13) 0.0022(14)
O4 0.0249(11) 0.0766(17) 0.0649(14) 0.0091(12) 0.0051(10) -0.0014(10)
O1 0.0249(12) 0.0874(19) 0.0813(17) 0.0142(14) -0.0007(11) -0.0028(12)
O8 0.0478(14) 0.0557(14) 0.0383(11) -0.0020(10) 0.0029(9) 0.0026(11)
O7 0.0416(13) 0.0602(14) 0.0405(11) 0.0031(10) -0.0028(9) 0.0037(10)
C26 0.0337(18) 0.076(2) 0.0461(17) -0.0007(17) 0.0012(14) -0.0037(16)
C25 0.030(2) 0.086(3) 0.063(2) -0.008(2) -0.0023(16) 0.0059(17)
C7 0.0225(17) 0.099(3) 0.074(2) 0.023(2) 0.0027(15) -0.0020(17)
O6 0.075(3) 0.227(6) 0.077(2) 0.061(3) 0.001(2) -0.015(3)
C16 0.0351(17) 0.068(2) 0.0503(17) 0.0059(16) -0.0005(14) 0.0000(15)
C29 0.025(2) 0.063(3) 0.037(2) 0.000 -0.0018(16) 0.000
C10 0.0307(18) 0.087(3) 0.069(2) 0.005(2) 0.0004(15) -0.0008(18)
C13 0.0291(17) 0.079(3) 0.0570(19) 0.0105(17) 0.0020(14) 0.0019(15)
C6 0.0310(19) 0.122(4) 0.072(2) 0.028(2) 0.0042(17) -0.005(2)
C4 0.0308(18) 0.101(3) 0.069(2) 0.025(2) 0.0009(16) -0.0060(18)
O5 0.162(5) 0.109(3) 0.070(2) 0.031(2) 0.016(3) -0.018(3)
C28 0.027(2) 0.058(3) 0.036(2) 0.000 -0.0046(16) 0.000
C1 0.0310(18) 0.095(3) 0.068(2) 0.025(2) -0.0037(16) -0.0024(17)
C17 0.0299(18) 0.120(4) 0.062(2) 0.020(2) -0.0012(16) -0.0068(19)
C2 0.0297(18) 0.087(3) 0.065(2) 0.020(2) -0.0017(15) -0.0034(16)
C3 0.0293(18) 0.093(3) 0.066(2) 0.020(2) -0.0011(15) -0.0046(17)
C19 0.032(2) 0.137(5) 0.067(2) 0.034(3) 0.0029(16) -0.008(2)
C18 0.034(2) 0.122(4) 0.070(2) 0.035(2) -0.0010(17) -0.006(2)
C11 0.035(2) 0.109(4) 0.078(3) 0.026(2) -0.0048(19) -0.004(2)
C5 0.040(2) 0.113(4) 0.067(2) 0.034(2) 0.0000(17) -0.013(2)
C12 0.034(2) 0.116(4) 0.081(3) 0.027(2) -0.001(2) -0.0067(19)
C14 0.0306(19) 0.153(5) 0.073(3) 0.035(3) -0.0047(18) -0.006(2)
C15 0.042(2) 0.135(4) 0.057(2) 0.016(2) 0.0004(17) -0.007(2)
C9 0.033(2) 0.108(4) 0.088(3) 0.020(3) -0.0035(19) -0.007(2)
C22 0.063(3) 0.119(4) 0.067(3) 0.024(3) -0.006(2) -0.035(3)
C27 0.071(3) 0.116(4) 0.064(3) 0.016(3) -0.002(2) -0.037(3)
C8 0.035(2) 0.122(4) 0.090(3) 0.031(3) -0.003(2) -0.006(2)
C21 0.080(3) 0.120(4) 0.078(3) 0.034(3) -0.004(3) -0.024(3)
C20 0.061(3) 0.129(5) 0.073(3) 0.031(3) -0.005(2) -0.018(3)
C23 0.055(3) 0.206(8) 0.074(3) 0.041(4) 0.009(2) -0.003(4)
C24 0.047(3) 0.216(8) 0.083(3) 0.054(4) 0.011(2) 0.006(4)

loop_
_atom_type_symbol
_atom_type_description
_atom_type_scat_dispersion_real
_atom_type_scat_dispersion_imag
_atom_type_scat_source
C C 0.0181 0.0091 'International Tables Vol C Tables 4.2.6.8 and 6.1.1.4'
H H 0.0000 0.0000 'International Tables Vol C Tables 4.2.6.8 and 6.1.1.4'
In In 0.0822 5.0449 'International Tables Vol C Tables 4.2.6.8 and 6.1.1.4'
O O 0.0492 0.0322 'International Tables Vol C Tables 4.2.6.8 and 6.1.1.4'

loop_
_geom_angle_atom_site_label_1
_geom_angle_atom_site_label_2
_geom_angle_atom_site_label_3
_geom_angle
_geom_angle_site_symmetry_1
_geom_angle_site_symmetry_3
O1 In1 O8 137.12(10) . .
O1 In1 O7 93.90(10) . .
O8 In1 O7 74.86(9) . .
O1 In1 O4 83.49(10) . 1_455
O8 In1 O4 133.32(9) . 1_455
O7 In1 O4 81.78(10) . 1_455
O1 In1 O6 97.83(16) . 8_454
O8 In1 O6 105.74(17) . 8_454
O7 In1 O6 160.77(13) . 8_454
O4 In1 O6 84.46(16) 1_455 8_454
O1 In1 O5 88.71(16) . 8_454
O8 In1 O5 76.76(14) . 8_454
O7 In1 O5 140.68(16) . 8_454
O4 In1 O5 137.38(17) 1_455 8_454
O6 In1 O5 55.16(19) 8_454 8_454
O1 In1 O3 140.42(11) . 1_455
O8 In1 O3 80.05(11) . 1_455
O7 In1 O3 82.44(12) . 1_455
O4 In1 O3 56.94(10) 1_455 1_455
O6 In1 O3 78.80(15) 8_454 1_455
O5 In1 O3 118.61(17) 8_454 1_455
O1 In1 O2 55.41(10) . .
O8 In1 O2 81.73(10) . .
O7 In1 O2 75.80(11) . .
O4 In1 O2 130.64(10) 1_455 .
O6 In1 O2 123.44(14) 8_454 .
O5 In1 O2 73.65(18) 8_454 .
O3 In1 O2 154.60(14) 1_455 .
O1 In1 C27 95.99(14) . 8_454
O8 In1 C27 89.27(15) . 8_454
O7 In1 C27 163.90(16) . 8_454
O4 In1 C27 111.92(18) 1_455 8_454
O6 In1 C27 27.8(2) 8_454 8_454
O5 In1 C27 27.50(19) 8_454 8_454
O3 In1 C27 97.75(15) 1_455 8_454
O2 In1 C27 99.57(16) . 8_454
O1 In1 C26 111.75(11) . 1_455
O8 In1 C26 107.27(11) . 1_455
O7 In1 C26 81.33(11) . 1_455
O4 In1 C26 28.28(11) 1_455 1_455
O6 In1 C26 80.19(15) 8_454 1_455
O5 In1 C26 133.49(18) 8_454 1_455
O3 In1 C26 28.67(12) 1_455 1_455
O2 In1 C26 152.30(11) . 1_455
C27 In1 C26 106.56(17) 8_454 1_455
O1 In1 C25 28.01(13) . .
O8 In1 C25 109.13(13) . .
O7 In1 C25 84.16(11) . .
O4 In1 C25 107.95(12) 1_455 .
O6 In1 C25 112.98(16) 8_454 .
O5 In1 C25 80.03(18) 8_454 .
O3 In1 C25 161.12(13) 1_455 .
O2 In1 C25 27.41(13) . .
C27 In1 C25 98.80(15) 8_454 .
C26 In1 C25 135.42(13) 1_455 .
C26 O3 In1 88.3(2) . 1_655
C25 O2 In1 85.1(2) . .
C26 O4 In1 94.6(2) . 1_655
C25 O1 In1 99.0(3) . .
C29 O8 In1 115.9(2) . .
C28 O7 In1 114.9(2) . .
O4 C26 O3 120.1(3) . .
O4 C26 C16 120.1(3) . .
O3 C26 C16 119.7(3) . .
O4 C26 In1 57.10(18) . 1_655
O3 C26 In1 63.0(2) . 1_655
C16 C26 In1 176.9(3) . 1_655
O2 C25 O1 120.4(4) . .
O2 C25 C10 122.0(4) . .
O1 C25 C10 117.5(4) . .
O2 C25 In1 67.4(2) . .
O1 C25 In1 53.00(19) . .
C10 C25 In1 170.1(3) . .
C12 C7 C8 118.6(4) . .
C12 C7 C1 121.9(4) . .
C8 C7 C1 119.4(4) . .
C27 O6 In1 93.0(4) . 8
C15 C16 C17 117.9(4) . .
C15 C16 C26 122.6(3) . .
C17 C16 C26 119.3(3) . .
O8 C29 O8 125.0(4) 6_565 .
O8 C29 C28 117.5(2) 6_565 .
O8 C29 C28 117.5(2) . .
C9 C10 C11 118.6(4) . .
C9 C10 C25 121.0(4) . .
C11 C10 C25 120.4(4) . .
C14 C13 C18 119.0(4) . .
C14 C13 C3 121.7(3) . .
C18 C13 C3 119.3(4) . .
C5 C6 C1 121.4(4) . .
C5 C6 H6 119.3 . .
C1 C6 H6 119.3 . .
C3 C4 C5 121.4(4) . .
C3 C4 H4 119.3 . .
C5 C4 H4 119.3 . .
C27 O5 In1 91.1(4) . 8
O7 C28 O7 126.9(4) 6_565 .
O7 C28 C29 116.6(2) 6_565 .
O7 C28 C29 116.6(2) . .
C6 C1 C2 118.6(3) . .
C6 C1 C7 119.8(4) . .
C2 C1 C7 121.6(4) . .
C16 C17 C18 120.9(3) . .
C16 C17 H17 119.5 . .
C18 C17 H17 119.5 . .
C3 C2 C1 121.6(4) . .
C3 C2 H2 119.2 . .
C1 C2 H2 119.2 . .
C2 C3 C4 118.1(3) . .
C2 C3 C13 122.1(4) . .
C4 C3 C13 119.6(3) . .
C24 C19 C20 119.1(5) . .
C24 C19 C5 120.9(5) . .
C20 C19 C5 119.9(4) . .
C13 C18 C17 119.5(4) . .
C13 C18 H18 120.3 . .
C17 C18 H18 120.3 . .
C12 C11 C10 121.0(5) . .
C12 C11 H11 119.5 . .
C10 C11 H11 119.5 . .
C6 C5 C4 118.6(4) . .
C6 C5 C19 120.9(4) . .
C4 C5 C19 120.5(4) . .
C11 C12 C7 120.5(4) . .
C11 C12 H12 119.8 . .
C7 C12 H12 119.8 . .
C13 C14 C15 121.1(4) . .
C13 C14 H14 119.5 . .
C15 C14 H14 119.5 . .
C16 C15 C14 121.3(4) . .
C16 C15 H15 119.3 . .
C14 C15 H15 119.3 . .
C10 C9 C8 120.5(4) . .
C10 C9 H9 119.7 . .
C8 C9 H9 119.7 . .
C23 C22 C21 119.1(5) . .
C23 C22 C27 124.0(5) . .
C21 C22 C27 116.9(6) . .
O5 C27 O6 119.9(5) . .
O5 C27 C22 121.7(5) . .
O6 C27 C22 118.4(6) . .
O5 C27 In1 61.4(3) . 8
O6 C27 In1 59.1(3) . 8
C22 C27 In1 173.2(3) . 8
C7 C8 C9 120.7(5) . .
C7 C8 H8 119.7 . .
C9 C8 H8 119.6 . .
C20 C21 C22 119.4(6) . .
C20 C21 H21 120.3 . .
C22 C21 H21 120.3 . .
C21 C20 C19 119.7(6) . .
C21 C20 H20 120.2 . .
C19 C20 H20 120.2 . .
C22 C23 C24 123.0(6) . .
C22 C23 H23 118.5 . .
C24 C23 H23 118.5 . .
C23 C24 C19 119.6(6) . .
C23 C24 H24 120.2 . .
C19 C24 H24 120.2 . .

loop_
_geom_bond_atom_site_label_1
_geom_bond_atom_site_label_2
_geom_bond_distance
_geom_bond_site_symmetry_2
In1 O1 2.164(3) .
In1 O8 2.196(2) .
In1 O7 2.231(2) .
In1 O4 2.234(2) 1_455
In1 O6 2.271(5) 8_454
In1 O5 2.320(4) 8_454
In1 O3 2.365(3) 1_455
In1 O2 2.481(3) .
In1 C27 2.642(5) 8_454
In1 C26 2.653(4) 1_455
In1 C25 2.677(4) .
O3 C26 1.273(5) .
O3 In1 2.365(3) 1_655
O2 C25 1.237(6) .
O4 C26 1.261(5) .
O4 In1 2.234(2) 1_655
O1 C25 1.273(5) .
O8 C29 1.235(3) .
O7 C28 1.245(3) .
C26 C16 1.470(5) .
C26 In1 2.653(4) 1_655
C25 C10 1.499(5) .
C7 C12 1.377(7) .
C7 C8 1.383(6) .
C7 C1 1.486(5) .
O6 C27 1.236(8) .
O6 In1 2.271(5) 8
C16 C15 1.380(5) .
C16 C17 1.395(5) .
C29 O8 1.235(3) 6_565
C29 C28 1.564(6) .
C10 C9 1.365(7) .
C10 C11 1.393(6) .
C13 C14 1.370(6) .
C13 C18 1.400(5) .
C13 C3 1.478(5) .
C6 C5 1.390(6) .
C6 C1 1.396(6) .
C6 H6 0.9500 .
C4 C3 1.399(6) .
C4 C5 1.406(6) .
C4 H4 0.9500 .
O5 C27 1.220(8) .
O5 In1 2.320(4) 8
C28 O7 1.245(3) 6_565
C1 C2 1.400(5) .
C17 C18 1.403(6) .
C17 H17 0.9500 .
C2 C3 1.399(5) .
C2 H2 0.9500 .
C19 C24 1.389(8) .
C19 C20 1.406(8) .
C19 C5 1.480(6) .
C18 H18 0.9500 .
C11 C12 1.370(7) .
C11 H11 0.9500 .
C12 H12 0.9500 .
C14 C15 1.386(6) .
C14 H14 0.9500 .
C15 H15 0.9500 .
C9 C8 1.386(6) .
C9 H9 0.9500 .
C22 C23 1.337(9) .
C22 C21 1.414(9) .
C22 C27 1.494(7) .
C27 In1 2.642(5) 8
C8 H8 0.9500 .
C21 C20 1.401(7) .
C21 H21 0.9500 .
C20 H20 0.9500 .
C23 C24 1.376(8) .
C23 H23 0.9500 .
C24 H24 0.9500 .

loop_
_platon_squeeze_void_nr
_platon_squeeze_void_average_x
_platon_squeeze_void_average_y
_platon_squeeze_void_average_z
_platon_squeeze_void_volume
_platon_squeeze_void_count_electrons
1 -0.019 -0.011 -0.009 7324.5 221.6
